data_4315972
loop_
_publ_author_name
'Leslie D. Field'
'Hsiu L. Li'
'Scott J. Dalgarno'

_publ_section_title
;
 Side-on Bound Diazene and Hydrazine Complexes of Ruthenium
;
_journal_name_full 'Inorganic Chemistry'
_journal_page_first 6214
_journal_page_last 6221
_journal_paper_doi 10.1021/ic100821u
_journal_volume 49
_journal_year 2010
_chemical_formula_sum 'C12 H32 N2 P4 Ru'
_chemical_formula_weight 429.35
_chemical_name_common LHL2158
_chemical_name_systematic
;
 ?
;
_space_group_IT_number 15
_symmetry_cell_setting monoclinic
_symmetry_space_group_name_Hall '-C 2yc'
_symmetry_space_group_name_H-M 'C 1 2/c 1'
_atom_sites_solution_hydrogens geom
_atom_sites_solution_primary direct
_atom_sites_solution_secondary difmap
_audit_creation_method SHELXL-97
_cell_angle_alpha 90.00
_cell_angle_beta 112.419(3)
_cell_angle_gamma 90.00
_cell_formula_units_Z 4
_cell_length_a 9.6343(6)
_cell_length_b 23.0314(16)
_cell_length_c 9.3407(6)
_cell_measurement_reflns_used 8869
_cell_measurement_temperature 100(2)
_cell_measurement_theta_max 30.44
_cell_measurement_theta_min 2.73
_cell_volume 1916.0(2)
_computing_cell_refinement 'SAINT (Bruker, 1998)'
_computing_data_collection 'Apex II'
_computing_data_reduction 'SAINT (Bruker, 1998)'
_computing_molecular_graphics 'XSeed (Barbour, 2001)'
_computing_publication_material 'local program'
_computing_structure_refinement 'SHELXL-97 (Sheldrick, 1997)'
_computing_structure_solution 'SHELXS-97 (Sheldrick, 1990)'
_diffrn_ambient_temperature 100(2)
_diffrn_measured_fraction_theta_full 0.997
_diffrn_measured_fraction_theta_max 0.997
_diffrn_measurement_device_type 'Bruker Nonius X8 Apex II CCD Diffractometer'
_diffrn_measurement_method '\f and \w scans'
_diffrn_radiation_monochromator graphite
_diffrn_radiation_source 'fine-focus sealed tube'
_diffrn_radiation_type MoK\a
_diffrn_radiation_wavelength 0.71073
_diffrn_reflns_av_R_equivalents 0.0254
_diffrn_reflns_av_sigmaI/netI 0.0209
_diffrn_reflns_limit_h_max 10
_diffrn_reflns_limit_h_min -13
_diffrn_reflns_limit_k_max 28
_diffrn_reflns_limit_k_min -32
_diffrn_reflns_limit_l_max 13
_diffrn_reflns_limit_l_min -12
_diffrn_reflns_number 14816
_diffrn_reflns_theta_full 30.44
_diffrn_reflns_theta_max 30.44
_diffrn_reflns_theta_min 2.45
_exptl_absorpt_coefficient_mu 1.143
_exptl_absorpt_correction_T_max 0.7254
_exptl_absorpt_correction_T_min 0.6577
_exptl_absorpt_correction_type multi-scan
_exptl_absorpt_process_details Bruker-SADABS
_exptl_crystal_colour Colourless
_exptl_crystal_density_diffrn 1.488
_exptl_crystal_density_method 'not measured'
_exptl_crystal_description Block
_exptl_crystal_F_000 888
_exptl_crystal_size_max 0.40
_exptl_crystal_size_mid 0.35
_exptl_crystal_size_min 0.30
_refine_diff_density_max 0.888
_refine_diff_density_min -0.442
_refine_diff_density_rms 0.077
_refine_ls_extinction_method none
_refine_ls_goodness_of_fit_ref 1.043
_refine_ls_hydrogen_treatment constr
_refine_ls_matrix_type full
_refine_ls_number_parameters 133
_refine_ls_number_reflns 2908
_refine_ls_number_restraints 15
_refine_ls_restrained_S_all 1.049
_refine_ls_R_factor_all 0.0255
_refine_ls_R_factor_gt 0.0228
_refine_ls_shift/su_max 0.002
_refine_ls_shift/su_mean 0.000
_refine_ls_structure_factor_coef Fsqd
_refine_ls_weighting_details 'calc w=1/[\s^2^(Fo^2^)+(0.0239P)^2^+2.8533P] where P=(Fo^2^+2Fc^2^)/3'
_refine_ls_weighting_scheme calc
_refine_ls_wR_factor_gt 0.0547
_refine_ls_wR_factor_ref 0.0563
_reflns_number_gt 2702
_reflns_number_total 2908
_reflns_threshold_expression >2sigma(I)
_cod_data_source_file ic100821u_si_004.cif
_cod_data_source_block LHL2158
_cod_database_code 4315972

loop_
_symmetry_equiv_pos_as_xyz
'x, y, z'
'-x, y, -z+1/2'
'x+1/2, y+1/2, z'
'-x+1/2, y+1/2, -z+1/2'
'-x, -y, -z'
'x, -y, z-1/2'
'-x+1/2, -y+1/2, -z'
'x+1/2, -y+1/2, z-1/2'

loop_
_atom_site_label
_atom_site_type_symbol
_atom_site_fract_x
_atom_site_fract_y
_atom_site_fract_z
_atom_site_U_iso_or_equiv
_atom_site_adp_type
_atom_site_occupancy
_atom_site_symmetry_multiplicity
_atom_site_calc_flag
_atom_site_refinement_flags
_atom_site_disorder_assembly
_atom_site_disorder_group
Ru1 Ru 0.5000 0.591418(7) 0.7500 0.01450(5) Uani 1 2 d S . .
P2 P 0.26725(5) 0.58866(2) 0.54887(5) 0.02554(10) Uani 0.33 1 d PD A 1
P4 P 0.38066(9) 0.65398(3) 0.85598(9) 0.01904(15) Uani 0.67 1 d PD A 2
N4 N 0.4528(2) 0.50295(7) 0.79321(18) 0.0311(3) Uani 1 1 d D . .
P1 P 0.5514(3) 0.65474(7) 0.5914(2) 0.0266(3) Uani 0.33 1 d PD A 1
C2 C 0.667(2) 0.6279(8) 0.485(2) 0.035(4) Uani 0.33 1 d PD A 1
H2A H 0.7196 0.6606 0.4615 0.053 Uiso 0.33 1 calc PR A 1
H2B H 0.6016 0.6093 0.3887 0.053 Uiso 0.33 1 calc PR A 1
H2C H 0.7402 0.5996 0.5496 0.053 Uiso 0.33 1 calc PR A 1
C6 C 0.1867(2) 0.51819(11) 0.4705(3) 0.0431(5) Uani 0.33 1 d PD A 1
H6A H 0.0784 0.5224 0.4124 0.065 Uiso 0.33 1 calc PR A 1
H6B H 0.2044 0.4907 0.5557 0.065 Uiso 0.33 1 calc PR A 1
H6C H 0.2340 0.5037 0.4014 0.065 Uiso 0.33 1 calc PR A 1
C8 C 0.1196(3) 0.62012(13) 0.6058(3) 0.0539(6) Uani 0.67 1 d PD A 2
H8A H 0.0337 0.6334 0.5133 0.065 Uiso 0.67 1 calc PR A 2
H8B H 0.0831 0.5909 0.6611 0.065 Uiso 0.67 1 calc PR A 2
C7 C 0.2414(3) 0.62664(14) 0.3684(3) 0.0604(8) Uani 0.67 1 d PD A 2
H7A H 0.3121 0.6112 0.3253 0.091 Uiso 0.67 1 calc PR A 2
H7B H 0.2600 0.6682 0.3893 0.091 Uiso 0.67 1 calc PR A 2
H7C H 0.1384 0.6208 0.2940 0.091 Uiso 0.67 1 calc PR A 2
C11 C 0.4472(5) 0.72797(17) 0.9294(6) 0.0537(11) Uani 0.67 1 d PD A 2
H11A H 0.4735 0.7491 0.8522 0.081 Uiso 0.67 1 calc PR A 2
H11B H 0.5359 0.7250 1.0260 0.081 Uiso 0.67 1 calc PR A 2
H11C H 0.3675 0.7488 0.9487 0.081 Uiso 0.67 1 calc PR A 2
C9 C 0.1935(4) 0.67264(16) 0.7147(4) 0.0456(8) Uani 0.67 1 d PD A 2
H9A H 0.1287 0.6845 0.7702 0.055 Uiso 0.67 1 calc PR A 2
H9B H 0.2016 0.7060 0.6514 0.055 Uiso 0.67 1 calc PR A 2
C3 C 0.3643(8) 0.6776(3) 0.4355(8) 0.0469(16) Uani 0.33 1 d PD A 1
H3A H 0.3201 0.7085 0.4788 0.056 Uiso 0.33 1 calc PR A 1
H3B H 0.3843 0.6948 0.3481 0.056 Uiso 0.33 1 calc PR A 1
C1 C 0.6298(10) 0.7281(3) 0.6460(8) 0.0408(18) Uani 0.33 1 d PD A 1
H1A H 0.7365 0.7252 0.7127 0.061 Uiso 0.33 1 calc PR A 1
H1B H 0.5759 0.7480 0.7019 0.061 Uiso 0.33 1 calc PR A 1
H1C H 0.6187 0.7500 0.5524 0.061 Uiso 0.33 1 calc PR A 1
C10 C 0.3479(11) 0.6323(4) 1.0298(10) 0.048(2) Uani 0.67 1 d PD A 2
H10A H 0.3330 0.6670 1.0830 0.072 Uiso 0.67 1 calc PR A 2
H10B H 0.4349 0.6106 1.0995 0.072 Uiso 0.67 1 calc PR A 2
H10C H 0.2582 0.6077 0.9997 0.072 Uiso 0.67 1 calc PR A 2
C4 C 0.2414(3) 0.62664(14) 0.3684(3) 0.0604(8) Uani 0.33 1 d PD A 1
H4A H 0.2645 0.6013 0.2947 0.073 Uiso 0.33 1 calc PR A 1
H4B H 0.1385 0.6424 0.3181 0.073 Uiso 0.33 1 calc PR A 1
C5 C 0.1196(3) 0.62012(13) 0.6058(3) 0.0539(6) Uani 0.33 1 d PD A 1
P3 P 0.26725(5) 0.58866(2) 0.54887(5) 0.02554(10) Uani 0.67 1 d PD A 2
C6A C 0.1867(2) 0.51819(11) 0.4705(3) 0.0431(5) Uani 0.67 1 d PD A 2
H6A1 H 0.0844 0.5237 0.3940 0.065 Uiso 0.67 1 calc PR A 2
H6A2 H 0.1840 0.4934 0.5547 0.065 Uiso 0.67 1 calc PR A 2
H6A3 H 0.2484 0.4997 0.4208 0.065 Uiso 0.67 1 calc PR A 2
H1N H 0.5181(10) 0.4968(11) 0.896(2) 0.052 Uiso 1 1 d D . .

loop_
_atom_site_aniso_label
_atom_site_aniso_U_11
_atom_site_aniso_U_22
_atom_site_aniso_U_33
_atom_site_aniso_U_23
_atom_site_aniso_U_13
_atom_site_aniso_U_12
Ru1 0.01330(8) 0.01745(8) 0.01290(8) 0.000 0.00515(6) 0.000
P2 0.01610(19) 0.0380(2) 0.01876(19) 0.00412(16) 0.00245(15) -0.00029(17)
P4 0.0161(3) 0.0207(3) 0.0217(4) 0.0023(3) 0.0088(3) 0.0043(3)
N4 0.0426(9) 0.0265(7) 0.0245(7) 0.0021(6) 0.0132(7) -0.0034(6)
P1 0.0425(10) 0.0179(6) 0.0303(9) -0.0027(6) 0.0261(8) -0.0046(7)
C2 0.036(5) 0.038(6) 0.040(6) 0.011(5) 0.026(4) 0.010(5)
C6 0.0285(10) 0.0598(14) 0.0356(11) -0.0105(10) 0.0063(8) -0.0175(10)
C8 0.0316(11) 0.0812(19) 0.0491(14) 0.0048(13) 0.0158(10) 0.0197(12)
C7 0.0435(13) 0.096(2) 0.0360(12) 0.0292(13) 0.0085(10) -0.0095(14)
C11 0.062(3) 0.0299(17) 0.089(4) -0.023(2) 0.051(3) -0.0075(19)
C9 0.0314(16) 0.062(2) 0.0427(18) 0.0046(15) 0.0129(14) 0.0252(15)
C3 0.052(4) 0.049(4) 0.045(4) 0.022(3) 0.025(3) 0.011(3)
C1 0.071(6) 0.023(3) 0.039(4) -0.009(3) 0.033(4) -0.020(4)
C10 0.080(6) 0.043(4) 0.044(3) 0.023(3) 0.049(4) 0.037(3)
C4 0.0435(13) 0.096(2) 0.0360(12) 0.0292(13) 0.0085(10) -0.0095(14)
C5 0.0316(11) 0.0812(19) 0.0491(14) 0.0048(13) 0.0158(10) 0.0197(12)
P3 0.01610(19) 0.0380(2) 0.01876(19) 0.00412(16) 0.00245(15) -0.00029(17)
C6A 0.0285(10) 0.0598(14) 0.0356(11) -0.0105(10) 0.0063(8) -0.0175(10)

loop_
_atom_type_symbol
_atom_type_description
_atom_type_scat_dispersion_real
_atom_type_scat_dispersion_imag
_atom_type_scat_source
C C 0.0033 0.0016 'International Tables Vol C Tables 4.2.6.8 and 6.1.1.4'
H H 0.0000 0.0000 'International Tables Vol C Tables 4.2.6.8 and 6.1.1.4'
N N 0.0061 0.0033 'International Tables Vol C Tables 4.2.6.8 and 6.1.1.4'
P P 0.1023 0.0942 'International Tables Vol C Tables 4.2.6.8 and 6.1.1.4'
Ru Ru -1.2594 0.8363 'International Tables Vol C Tables 4.2.6.8 and 6.1.1.4'

loop_
_geom_angle_atom_site_label_1
_geom_angle_atom_site_label_2
_geom_angle_atom_site_label_3
_geom_angle
_geom_angle_site_symmetry_1
_geom_angle_site_symmetry_3
_geom_angle_publ_flag
N4 Ru1 N4 38.61(9) 2_656 . ?
N4 Ru1 P1 111.80(6) 2_656 . ?
N4 Ru1 P1 147.61(6) . . ?
N4 Ru1 P1 147.61(6) 2_656 2_656 ?
N4 Ru1 P1 111.80(6) . 2_656 ?
P1 Ru1 P1 99.81(8) . 2_656 ?
N4 Ru1 P4 148.29(5) 2_656 . ?
N4 Ru1 P4 109.68(5) . . ?
P1 Ru1 P4 98.56(4) . . ?
P1 Ru1 P4 16.44(5) 2_656 . ?
N4 Ru1 P4 109.68(5) 2_656 2_656 ?
N4 Ru1 P4 148.29(5) . 2_656 ?
P1 Ru1 P4 16.44(5) . 2_656 ?
P1 Ru1 P4 98.56(4) 2_656 2_656 ?
P4 Ru1 P4 102.04(4) . 2_656 ?
N4 Ru1 P2 91.73(5) 2_656 . ?
N4 Ru1 P2 85.29(5) . . ?
P1 Ru1 P2 82.68(6) . . ?
P1 Ru1 P2 99.37(6) 2_656 . ?
P4 Ru1 P2 82.96(3) . . ?
P4 Ru1 P2 99.05(2) 2_656 . ?
N4 Ru1 P3 85.29(5) 2_656 2_656 ?
N4 Ru1 P3 91.73(5) . 2_656 ?
P1 Ru1 P3 99.37(6) . 2_656 ?
P1 Ru1 P3 82.68(6) 2_656 2_656 ?
P4 Ru1 P3 99.05(2) . 2_656 ?
P4 Ru1 P3 82.96(2) 2_656 2_656 ?
P2 Ru1 P3 176.85(2) . 2_656 ?
N4 Ru1 P2 85.29(5) 2_656 2_656 ?
N4 Ru1 P2 91.73(5) . 2_656 ?
P1 Ru1 P2 99.37(6) . 2_656 ?
P1 Ru1 P2 82.68(6) 2_656 2_656 ?
P4 Ru1 P2 99.05(2) . 2_656 ?
P4 Ru1 P2 82.96(2) 2_656 2_656 ?
P2 Ru1 P2 176.85(2) . 2_656 ?
P3 Ru1 P2 0.00(3) 2_656 2_656 ?
C6 P2 Ru1 118.82(8) . . ?
C9 P4 C10 104.3(3) . . ?
C9 P4 C11 99.0(2) . . ?
C10 P4 C11 94.3(3) . . ?
C9 P4 Ru1 110.75(11) . . ?
C10 P4 Ru1 119.6(3) . . ?
C11 P4 Ru1 125.25(13) . . ?
N4 N4 Ru1 70.69(4) 2_656 . ?
C1 P1 C2 100.8(7) . . ?
C1 P1 C3 97.3(4) . . ?
C2 P1 C3 105.6(6) . . ?
C1 P1 Ru1 125.4(2) . . ?
C2 P1 Ru1 117.4(6) . . ?
C3 P1 Ru1 107.3(2) . . ?
C8 C9 P4 111.4(2) . . ?

loop_
_geom_bond_atom_site_label_1
_geom_bond_atom_site_label_2
_geom_bond_distance
_geom_bond_site_symmetry_2
_geom_bond_publ_flag
Ru1 N4 2.1589(15) 2_656 ?
Ru1 N4 2.1589(15) . ?
Ru1 P1 2.2642(16) . ?
Ru1 P1 2.2642(15) 2_656 ?
Ru1 P4 2.2904(8) . ?
Ru1 P4 2.2904(8) 2_656 ?
Ru1 P2 2.3127(4) . ?
Ru1 P3 2.3127(4) 2_656 ?
Ru1 P2 2.3127(4) 2_656 ?
P2 C6 1.827(2) . ?
P4 C9 1.834(3) . ?
P4 C10 1.838(7) . ?
P4 C11 1.858(4) . ?
N4 N4 1.427(3) 2_656 ?
P1 C1 1.841(6) . ?
P1 C2 1.855(14) . ?
P1 C3 1.910(7) . ?
C8 C9 1.566(5) . ?
